data_7218721
loop_
_publ_author_name
'Yan, Chao Guo'
'Zhu, Dan'
'Sun, Jing'

_publ_section_title
;
 One-pot synthesis of 6,11-dihydro-5H-indolizino[8,7-b]indoles via
 sequential formation of \b-enamino ester, Michael addition and
 Pictet-Spengler reactions
;
_journal_name_full 'RSC Adv.'
_journal_paper_doi 10.1039/C4RA10355F
_journal_year 2014
_chemical_formula_moiety 'C31 H36 F N3 O6'
_chemical_formula_sum 'C31 H36 F N3 O6'
_chemical_formula_weight 565.63
_chemical_name_systematic
; 
 ? 
;
_space_group_IT_number 2
_symmetry_cell_setting triclinic
_symmetry_space_group_name_Hall '-P 1'
_symmetry_space_group_name_H-M 'P -1'
_atom_sites_solution_hydrogens geom
_atom_sites_solution_primary direct
_atom_sites_solution_secondary difmap
_audit_creation_method SHELXL-97
_cell_angle_alpha 118.534(4)
_cell_angle_beta 92.439(5)
_cell_angle_gamma 90.153(4)
_cell_formula_units_Z 2
_cell_length_a 7.7364(12)
_cell_length_b 14.951(2)
_cell_length_c 14.954(2)
_cell_measurement_reflns_used 7884
_cell_measurement_temperature 296(2)
_cell_measurement_theta_max 25.80
_cell_measurement_theta_min 2.64
_cell_volume 1517.7(4)
_computing_cell_refinement 'Bruker SMART'
_computing_data_collection 'Bruker SMART'
_computing_data_reduction 'Bruker SAINT'
_computing_molecular_graphics 'Bruker SHELXTL'
_computing_publication_material 'Bruker SHELXTL'
_computing_structure_refinement 'SHELXL-97 (Sheldrick, 1997)'
_computing_structure_solution 'SHELXS-97 (Sheldrick, 1990)'
_diffrn_ambient_temperature 296(2)
_diffrn_measured_fraction_theta_full 0.992
_diffrn_measured_fraction_theta_max 0.992
_diffrn_measurement_device_type 'CCD area detector'
_diffrn_measurement_method 'phi and omega scans'
_diffrn_radiation_monochromator graphite
_diffrn_radiation_source 'fine-focus sealed tube'
_diffrn_radiation_type MoK\a
_diffrn_radiation_wavelength 0.71073
_diffrn_reflns_av_R_equivalents 0.0618
_diffrn_reflns_av_sigmaI/netI 0.0718
_diffrn_reflns_limit_h_max 10
_diffrn_reflns_limit_h_min -9
_diffrn_reflns_limit_k_max 19
_diffrn_reflns_limit_k_min -19
_diffrn_reflns_limit_l_max 19
_diffrn_reflns_limit_l_min -19
_diffrn_reflns_number 29606
_diffrn_reflns_theta_full 27.55
_diffrn_reflns_theta_max 27.55
_diffrn_reflns_theta_min 1.58
_exptl_absorpt_coefficient_mu 0.090
_exptl_absorpt_correction_T_max 0.979
_exptl_absorpt_correction_T_min 0.972
_exptl_absorpt_correction_type multi-scan
_exptl_absorpt_process_details sadabs
_exptl_crystal_density_diffrn 1.238
_exptl_crystal_density_method 'not measured'
_exptl_crystal_F_000 600
_exptl_crystal_size_max 0.32
_exptl_crystal_size_mid 0.26
_exptl_crystal_size_min 0.24
_refine_diff_density_max 0.332
_refine_diff_density_min -0.292
_refine_diff_density_rms 0.044
_refine_ls_extinction_method none
_refine_ls_goodness_of_fit_ref 1.020
_refine_ls_hydrogen_treatment constr
_refine_ls_matrix_type full
_refine_ls_number_parameters 374
_refine_ls_number_reflns 6949
_refine_ls_number_restraints 7
_refine_ls_restrained_S_all 1.021
_refine_ls_R_factor_all 0.1687
_refine_ls_R_factor_gt 0.0791
_refine_ls_shift/su_max 0.000
_refine_ls_shift/su_mean 0.000
_refine_ls_structure_factor_coef Fsqd
_refine_ls_weighting_details 'calc w=1/[\s^2^(Fo^2^)+(0.0650P)^2^+0.9399P] where P=(Fo^2^+2Fc^2^)/3'
_refine_ls_weighting_scheme calc
_refine_ls_wR_factor_gt 0.1562
_refine_ls_wR_factor_ref 0.1935
_reflns_number_gt 3564
_reflns_number_total 7002
_reflns_threshold_expression >2sigma(I)
_cod_data_source_file c4ra10355f2.cif
_cod_data_source_block b2
_cod_database_code 7218721

loop_
_symmetry_equiv_pos_as_xyz
'x, y, z'
'-x, -y, -z'

loop_
_atom_site_label
_atom_site_type_symbol
_atom_site_fract_x
_atom_site_fract_y
_atom_site_fract_z
_atom_site_U_iso_or_equiv
_atom_site_adp_type
_atom_site_occupancy
_atom_site_symmetry_multiplicity
_atom_site_calc_flag
_atom_site_refinement_flags
C1 C 1.3600(4) 0.3760(2) 0.0664(3) 0.0581(8) Uani 1 1 d .
C2 C 1.4227(4) 0.3029(2) 0.0901(3) 0.0776(11) Uani 1 1 d .
H2 H 1.4725 0.2445 0.0408 0.093 Uiso 1 1 calc R
C3 C 1.4100(5) 0.3179(3) 0.1862(4) 0.0890(12) Uani 1 1 d .
H3 H 1.4529 0.2697 0.2033 0.107 Uiso 1 1 calc R
C4 C 1.3330(5) 0.4052(3) 0.2606(3) 0.0837(11) Uani 1 1 d .
C5 C 1.2562(9) 0.4955(5) 0.4342(4) 0.167(3) Uani 1 1 d .
H5A H 1.3143 0.5563 0.4433 0.250 Uiso 1 1 calc R
H5B H 1.2690 0.4909 0.4960 0.250 Uiso 1 1 calc R
H5C H 1.1356 0.4976 0.4176 0.250 Uiso 1 1 calc R
C6 C 1.2687(4) 0.4788(2) 0.2387(3) 0.0679(9) Uani 1 1 d .
H6 H 1.2172 0.5363 0.2882 0.082 Uiso 1 1 calc R
C7 C 1.2832(3) 0.4645(2) 0.1401(2) 0.0520(7) Uani 1 1 d .
C8 C 1.2380(3) 0.52473(19) 0.0923(2) 0.0472(7) Uani 1 1 d .
C9 C 1.2868(4) 0.4715(2) -0.0056(2) 0.0559(8) Uani 1 1 d .
H9 H 1.2734 0.4932 -0.0542 0.067 Uiso 1 1 calc R
C10 C 1.1642(4) 0.62900(19) 0.1440(2) 0.0531(7) Uani 1 1 d .
H10A H 1.2411 0.6728 0.2016 0.064 Uiso 1 1 calc R
H10B H 1.0539 0.6247 0.1704 0.064 Uiso 1 1 calc R
C11 C 1.1374(4) 0.67765(18) 0.0768(2) 0.0496(7) Uani 1 1 d .
H11A H 1.2392 0.6681 0.0377 0.060 Uiso 1 1 calc R
H11B H 1.0397 0.6443 0.0291 0.060 Uiso 1 1 calc R
C12 C 0.9554(3) 0.82812(19) 0.13674(19) 0.0437(6) Uani 1 1 d .
H12 H 0.8637 0.7836 0.0996 0.052 Uiso 1 1 calc R
C13 C 0.9175(3) 0.92973(18) 0.18608(19) 0.0399(6) Uani 1 1 d .
C14 C 1.0550(4) 1.00251(19) 0.2415(2) 0.0450(6) Uani 1 1 d .
C15 C 1.1448(5) 1.1768(2) 0.3270(3) 0.0923(12) Uani 1 1 d .
H15A H 1.1835 1.1745 0.3877 0.138 Uiso 1 1 calc R
H15B H 1.0999 1.2427 0.3449 0.138 Uiso 1 1 calc R
H15C H 1.2403 1.1643 0.2839 0.138 Uiso 1 1 calc R
C16 C 0.7807(8) 0.5326(4) 0.2918(5) 0.1497(16) Uani 1 1 d U
H16A H 0.9022 0.5460 0.2920 0.225 Uiso 1 1 calc R
H16B H 0.7331 0.4991 0.2229 0.225 Uiso 1 1 calc R
H16C H 0.7640 0.4897 0.3224 0.225 Uiso 1 1 calc R
C17 C 0.6969(8) 0.6250(4) 0.3477(5) 0.1432(16) Uani 1 1 d U
H17A H 0.7277 0.6492 0.4193 0.172 Uiso 1 1 calc R
H17B H 0.5733 0.6101 0.3383 0.172 Uiso 1 1 calc R
C18 C 0.7294(6) 0.7122(3) 0.3257(4) 0.1059(14) Uani 1 1 d .
H18A H 0.8447 0.7405 0.3524 0.127 Uiso 1 1 calc R
H18B H 0.7267 0.6855 0.2524 0.127 Uiso 1 1 calc R
C19 C 0.6049(5) 0.7946(3) 0.3689(3) 0.0791(10) Uani 1 1 d .
H19A H 0.4895 0.7658 0.3431 0.095 Uiso 1 1 calc R
H19B H 0.6090 0.8216 0.4422 0.095 Uiso 1 1 calc R
C20 C 0.6995(4) 0.9766(2) 0.4166(2) 0.0550(8) Uani 1 1 d .
C21 C 0.7614(4) 1.0127(3) 0.5165(3) 0.0695(9) Uani 1 1 d .
H21 H 0.7660 0.9706 0.5463 0.083 Uiso 1 1 calc R
C22 C 0.8161(5) 1.1138(3) 0.5703(3) 0.0766(10) Uani 1 1 d .
H22 H 0.8606 1.1408 0.6371 0.092 Uiso 1 1 calc R
C23 C 0.8040(4) 1.1733(3) 0.5244(3) 0.0718(10) Uani 1 1 d .
C24 C 0.7426(4) 1.1397(2) 0.4257(2) 0.0619(8) Uani 1 1 d .
H24 H 0.7356 1.1831 0.3974 0.074 Uiso 1 1 calc R
C25 C 0.6915(3) 1.0379(2) 0.3704(2) 0.0507(7) Uani 1 1 d .
C26 C 0.6175(3) 0.97622(19) 0.2633(2) 0.0501(7) Uani 1 1 d .
H26 H 0.5089 1.0061 0.2557 0.060 Uiso 1 1 calc R
C27 C 0.5777(3) 0.8747(2) 0.2584(2) 0.0529(7) Uani 1 1 d .
C28 C 0.7342(3) 0.9603(2) 0.1757(2) 0.0476(7) Uani 1 1 d .
H28 H 0.6821 0.9014 0.1154 0.057 Uiso 1 1 calc R
C29 C 0.7197(4) 1.0475(2) 0.1520(2) 0.0638(9) Uani 1 1 d .
C30 C 0.8109(6) 1.1105(4) 0.0410(3) 0.1023(15) Uani 1 1 d .
H30A H 0.6931 1.1330 0.0423 0.123 Uiso 1 1 calc R
H30B H 0.8468 1.0812 -0.0286 0.123 Uiso 1 1 calc R
C31 C 0.9271(9) 1.1999(4) 0.1086(5) 0.153(2) Uani 1 1 d .
H31A H 0.8852 1.2327 0.1761 0.229 Uiso 1 1 calc R
H31B H 0.9282 1.2473 0.0823 0.229 Uiso 1 1 calc R
H31C H 1.0423 1.1771 0.1106 0.229 Uiso 1 1 calc R
F1 F 0.8531(3) 1.27388(15) 0.57992(16) 0.1051(8) Uani 1 1 d .
N1 N 1.3585(3) 0.38132(17) -0.0222(2) 0.0642(7) Uani 1 1 d .
H1 H 1.3961 0.3358 -0.0790 0.077 Uiso 1 1 calc R
N2 N 1.1059(3) 0.78553(15) 0.13530(17) 0.0494(6) Uani 1 1 d .
H2A H 1.1912 0.8248 0.1718 0.059 Uiso 1 1 calc R
N3 N 0.6315(3) 0.87856(18) 0.3475(2) 0.0579(6) Uani 1 1 d .
O1 O 1.3290(5) 0.4103(3) 0.3547(3) 0.1279(11) Uani 1 1 d .
O2 O 1.2016(2) 0.98197(14) 0.25811(16) 0.0624(6) Uani 1 1 d .
O3 O 1.0107(2) 1.09989(13) 0.27343(15) 0.0598(5) Uani 1 1 d .
O4 O 0.6261(3) 1.11852(18) 0.1937(2) 0.0898(8) Uani 1 1 d .
O5 O 0.8165(3) 1.03288(17) 0.07418(17) 0.0778(7) Uani 1 1 d .
O6 O 0.5085(2) 0.79986(15) 0.18538(16) 0.0648(6) Uani 1 1 d .

loop_
_atom_site_aniso_label
_atom_site_aniso_U_11
_atom_site_aniso_U_22
_atom_site_aniso_U_33
_atom_site_aniso_U_23
_atom_site_aniso_U_13
_atom_site_aniso_U_12
C1 0.0423(16) 0.0319(15) 0.088(2) 0.0196(16) -0.0025(15) 0.0036(12)
C2 0.063(2) 0.0426(18) 0.117(3) 0.031(2) -0.007(2) 0.0085(15)
C3 0.087(3) 0.054(2) 0.134(4) 0.054(3) -0.011(3) 0.0120(19)
C4 0.095(3) 0.076(3) 0.098(3) 0.058(2) -0.004(2) 0.003(2)
C5 0.234(8) 0.190(6) 0.125(5) 0.112(5) 0.048(5) 0.059(6)
C6 0.067(2) 0.0543(19) 0.087(3) 0.0370(18) 0.0067(18) 0.0088(16)
C7 0.0439(16) 0.0378(15) 0.069(2) 0.0213(14) 0.0031(14) 0.0005(12)
C8 0.0407(15) 0.0341(14) 0.0623(19) 0.0194(14) 0.0035(13) 0.0036(11)
C9 0.0541(17) 0.0379(15) 0.066(2) 0.0171(14) 0.0046(15) 0.0042(13)
C10 0.0577(18) 0.0372(15) 0.0615(18) 0.0206(14) 0.0115(14) 0.0102(13)
C11 0.0488(16) 0.0349(14) 0.0575(18) 0.0157(13) 0.0062(13) 0.0078(12)
C12 0.0369(14) 0.0450(15) 0.0496(16) 0.0228(13) 0.0049(12) 0.0037(12)
C13 0.0368(14) 0.0393(14) 0.0462(15) 0.0219(12) 0.0090(11) 0.0079(11)
C14 0.0469(16) 0.0402(15) 0.0501(17) 0.0226(13) 0.0111(13) 0.0087(12)
C15 0.095(3) 0.0471(19) 0.120(3) 0.028(2) -0.001(2) -0.0128(19)
C16 0.146(4) 0.105(3) 0.217(5) 0.092(3) 0.019(3) 0.013(3)
C17 0.142(4) 0.098(3) 0.215(5) 0.095(3) 0.017(3) 0.009(2)
C18 0.093(3) 0.112(3) 0.155(4) 0.095(3) 0.034(3) 0.034(3)
C19 0.080(2) 0.072(2) 0.092(3) 0.043(2) 0.025(2) 0.0013(19)
C20 0.0458(16) 0.0556(18) 0.056(2) 0.0198(16) 0.0176(14) 0.0081(14)
C21 0.066(2) 0.079(2) 0.061(2) 0.0308(19) 0.0162(17) 0.0139(18)
C22 0.075(2) 0.081(3) 0.049(2) 0.011(2) 0.0104(17) 0.009(2)
C23 0.067(2) 0.058(2) 0.058(2) 0.0003(18) 0.0143(17) 0.0007(17)
C24 0.0587(19) 0.0502(18) 0.064(2) 0.0154(16) 0.0189(16) 0.0090(15)
C25 0.0393(15) 0.0467(16) 0.0537(18) 0.0129(14) 0.0166(13) 0.0089(12)
C26 0.0376(14) 0.0428(15) 0.0616(19) 0.0177(14) 0.0104(13) 0.0111(12)
C27 0.0335(14) 0.0470(17) 0.066(2) 0.0156(16) 0.0164(14) 0.0079(13)
C28 0.0404(15) 0.0443(15) 0.0533(17) 0.0189(13) 0.0068(12) 0.0122(12)
C29 0.0554(18) 0.073(2) 0.071(2) 0.0403(18) 0.0135(16) 0.0264(17)
C30 0.128(4) 0.122(4) 0.102(3) 0.087(3) 0.043(3) 0.061(3)
C31 0.229(7) 0.121(4) 0.154(5) 0.102(4) 0.041(5) 0.019(5)
F1 0.1244(19) 0.0615(13) 0.0816(14) -0.0041(11) 0.0037(13) -0.0096(12)
N1 0.0566(15) 0.0386(14) 0.0750(19) 0.0088(13) 0.0085(13) 0.0096(11)
N2 0.0402(12) 0.0344(12) 0.0656(15) 0.0178(11) -0.0016(11) 0.0067(10)
N3 0.0576(15) 0.0501(15) 0.0662(17) 0.0270(13) 0.0165(13) 0.0040(12)
O1 0.177(3) 0.115(2) 0.126(3) 0.084(2) 0.013(2) 0.030(2)
O2 0.0409(11) 0.0503(12) 0.0872(15) 0.0264(11) -0.0044(10) 0.0028(9)
O3 0.0579(12) 0.0367(11) 0.0778(14) 0.0213(10) 0.0082(10) 0.0043(9)
O4 0.0905(17) 0.0856(17) 0.117(2) 0.0638(15) 0.0446(15) 0.0560(15)
O5 0.0910(16) 0.0900(16) 0.0767(15) 0.0572(14) 0.0296(13) 0.0423(13)
O6 0.0510(12) 0.0485(12) 0.0742(14) 0.0123(11) 0.0079(10) 0.0008(10)

loop_
_atom_type_symbol
_atom_type_description
_atom_type_scat_dispersion_real
_atom_type_scat_dispersion_imag
_atom_type_scat_source
C C 0.0033 0.0016 'International Tables Vol C Tables 4.2.6.8 and 6.1.1.4'
H H 0.0000 0.0000 'International Tables Vol C Tables 4.2.6.8 and 6.1.1.4'
N N 0.0061 0.0033 'International Tables Vol C Tables 4.2.6.8 and 6.1.1.4'
O O 0.0106 0.0060 'International Tables Vol C Tables 4.2.6.8 and 6.1.1.4'
F F 0.0171 0.0103 'International Tables Vol C Tables 4.2.6.8 and 6.1.1.4'

loop_
_geom_angle_atom_site_label_1
_geom_angle_atom_site_label_2
_geom_angle_atom_site_label_3
_geom_angle
N1 C1 C2 131.0(3)
N1 C1 C7 107.8(3)
C2 C1 C7 121.2(4)
C3 C2 C1 118.7(3)
C3 C2 H2 120.6
C1 C2 H2 120.6
C2 C3 C4 121.0(3)
C2 C3 H3 119.5
C4 C3 H3 119.5
O1 C4 C6 124.0(4)
O1 C4 C3 114.6(4)
C6 C4 C3 121.4(4)
O1 C5 H5A 109.5
O1 C5 H5B 109.5
H5A C5 H5B 109.5
O1 C5 H5C 109.5
H5A C5 H5C 109.5
H5B C5 H5C 109.5
C4 C6 C7 118.1(3)
C4 C6 H6 121.0
C7 C6 H6 121.0
C6 C7 C1 119.7(3)
C6 C7 C8 133.3(3)
C1 C7 C8 107.0(3)
C9 C8 C7 106.2(2)
C9 C8 C10 128.0(3)
C7 C8 C10 125.6(3)
C8 C9 N1 110.4(3)
C8 C9 H9 124.8
N1 C9 H9 124.8
C8 C10 C11 114.6(2)
C8 C10 H10A 108.6
C11 C10 H10A 108.6
C8 C10 H10B 108.6
C11 C10 H10B 108.6
H10A C10 H10B 107.6
N2 C11 C10 111.9(2)
N2 C11 H11A 109.2
C10 C11 H11A 109.2
N2 C11 H11B 109.2
C10 C11 H11B 109.2
H11A C11 H11B 107.9
N2 C12 C13 128.2(2)
N2 C12 H12 115.9
C13 C12 H12 115.9
C12 C13 C14 118.5(2)
C12 C13 C28 118.6(2)
C14 C13 C28 122.8(2)
O2 C14 O3 120.8(2)
O2 C14 C13 125.4(2)
O3 C14 C13 113.7(2)
O3 C15 H15A 109.5
O3 C15 H15B 109.5
H15A C15 H15B 109.5
O3 C15 H15C 109.5
H15A C15 H15C 109.5
H15B C15 H15C 109.5
C17 C16 H16A 109.5
C17 C16 H16B 109.5
H16A C16 H16B 109.5
C17 C16 H16C 109.5
H16A C16 H16C 109.5
H16B C16 H16C 109.5
C16 C17 C18 119.4(5)
C16 C17 H17A 107.5
C18 C17 H17A 107.5
C16 C17 H17B 107.5
C18 C17 H17B 107.5
H17A C17 H17B 107.0
C19 C18 C17 114.6(4)
C19 C18 H18A 108.6
C17 C18 H18A 108.6
C19 C18 H18B 108.6
C17 C18 H18B 108.6
H18A C18 H18B 107.6
N3 C19 C18 115.7(3)
N3 C19 H19A 108.3
C18 C19 H19A 108.3
N3 C19 H19B 108.3
C18 C19 H19B 108.3
H19A C19 H19B 107.4
C25 C20 C21 122.3(3)
C25 C20 N3 109.3(3)
C21 C20 N3 128.4(3)
C22 C21 C20 117.6(3)
C22 C21 H21 121.2
C20 C21 H21 121.2
C23 C22 C21 119.3(3)
C23 C22 H22 120.3
C21 C22 H22 120.3
C22 C23 F1 118.4(3)
C22 C23 C24 124.3(3)
F1 C23 C24 117.2(4)
C23 C24 C25 116.8(3)
C23 C24 H24 121.6
C25 C24 H24 121.6
C20 C25 C24 119.7(3)
C20 C25 C26 108.9(2)
C24 C25 C26 131.3(3)
C25 C26 C27 102.0(3)
C25 C26 C28 117.6(2)
C27 C26 C28 109.7(2)
C25 C26 H26 109.1
C27 C26 H26 109.1
C28 C26 H26 109.1
O6 C27 N3 124.7(3)
O6 C27 C26 126.0(3)
N3 C27 C26 109.3(2)
C29 C28 C13 115.0(2)
C29 C28 C26 110.9(2)
C13 C28 C26 115.1(2)
C29 C28 H28 104.8
C13 C28 H28 104.8
C26 C28 H28 104.8
O4 C29 O5 124.1(3)
O4 C29 C28 124.5(3)
O5 C29 C28 111.3(2)
O5 C30 C31 111.0(4)
O5 C30 H30A 109.4
C31 C30 H30A 109.4
O5 C30 H30B 109.4
C31 C30 H30B 109.4
H30A C30 H30B 108.0
C30 C31 H31A 109.5
C30 C31 H31B 109.5
H31A C31 H31B 109.5
C30 C31 H31C 109.5
H31A C31 H31C 109.5
H31B C31 H31C 109.5
C1 N1 C9 108.6(2)
C1 N1 H1 125.7
C9 N1 H1 125.7
C12 N2 C11 124.8(2)
C12 N2 H2A 117.6
C11 N2 H2A 117.6
C27 N3 C20 110.5(2)
C27 N3 C19 122.9(3)
C20 N3 C19 126.4(3)
C4 O1 C5 118.6(3)
C14 O3 C15 116.6(2)
C29 O5 C30 117.2(3)

loop_
_geom_bond_atom_site_label_1
_geom_bond_atom_site_label_2
_geom_bond_distance
C1 N1 1.365(4)
C1 C2 1.384(5)
C1 C7 1.409(4)
C2 C3 1.353(5)
C2 H2 0.9300
C3 C4 1.403(5)
C3 H3 0.9300
C4 O1 1.374(5)
C4 C6 1.378(5)
C5 O1 1.402(6)
C5 H5A 0.9600
C5 H5B 0.9600
C5 H5C 0.9600
C6 C7 1.395(4)
C6 H6 0.9300
C7 C8 1.429(4)
C8 C9 1.361(4)
C8 C10 1.498(3)
C9 N1 1.372(4)
C9 H9 0.9300
C10 C11 1.504(4)
C10 H10A 0.9700
C10 H10B 0.9700
C11 N2 1.449(3)
C11 H11A 0.9700
C11 H11B 0.9700
C12 N2 1.325(3)
C12 C13 1.374(3)
C12 H12 0.9300
C13 C14 1.435(4)
C13 C28 1.515(3)
C14 O2 1.222(3)
C14 O3 1.348(3)
C15 O3 1.443(4)
C15 H15A 0.9600
C15 H15B 0.9600
C15 H15C 0.9600
C16 C17 1.405(6)
C16 H16A 0.9600
C16 H16B 0.9600
C16 H16C 0.9600
C17 C18 1.511(6)
C17 H17A 0.9700
C17 H17B 0.9700
C18 C19 1.471(5)
C18 H18A 0.9700
C18 H18B 0.9700
C19 N3 1.451(4)
C19 H19A 0.9700
C19 H19B 0.9700
C20 C25 1.386(4)
C20 C21 1.386(4)
C20 N3 1.413(4)
C21 C22 1.385(5)
C21 H21 0.9300
C22 C23 1.360(5)
C22 H22 0.9300
C23 F1 1.368(4)
C23 C24 1.374(5)
C24 C25 1.387(4)
C24 H24 0.9300
C25 C26 1.501(4)
C26 C27 1.514(4)
C26 C28 1.546(4)
C26 H26 0.9800
C27 O6 1.229(3)
C27 N3 1.354(4)
C28 C29 1.509(4)
C28 H28 0.9800
C29 O4 1.204(3)
C29 O5 1.339(4)
C30 O5 1.464(4)
C30 C31 1.497(7)
C30 H30A 0.9700
C30 H30B 0.9700
C31 H31A 0.9600
C31 H31B 0.9600
C31 H31C 0.9600
N1 H1 0.8600
N2 H2A 0.8600

loop_
_geom_hbond_atom_site_label_D
_geom_hbond_atom_site_label_H
_geom_hbond_atom_site_label_A
_geom_hbond_distance_DH
_geom_hbond_distance_HA
_geom_hbond_distance_DA
_geom_hbond_angle_DHA
_geom_hbond_site_symmetry_A
N1 H1 O6 0.86 2.05 2.875(3) 159.8 2_765
N2 H2A O2 0.86 2.07 2.696(3) 129.0 .
N2 H2A O6 0.86 2.50 3.155(3) 133.8 1_655
